data_2205023
loop_
_publ_author_name
'Wang, Yue'
'Okabe, Nobuo'

_publ_section_title
;Diaquabis(\m-4-hydroxybenzenecarboxylato-\k^2^<i>O</i>,<i>O</i>')disilver(I)(<i>Ag</i>---<i>Ag</i>)
 tetrahydrate
;
_journal_issue 2
_journal_name_full 'Acta Crystallographica Section E'
_journal_page_first m382
_journal_page_last m384
_journal_paper_doi 10.1107/S1600536805002217
_journal_volume 61
_journal_year 2005
_chemical_formula_iupac '[Ag2 (C7 H5 O3)2 (H2 O)2], 4H2 O'
_chemical_formula_moiety 'C14 H14 Ag2 O8, 4 H2 O'
_chemical_formula_sum 'C14 H22 Ag2 O12'
_chemical_formula_weight 598.06
_chemical_name_systematic
;
Diaquabis(\m-4-hydroxybenzenecarboxylato-\k^2^O,O')disilver(I)(Ag---Ag)
tetrahydrate
;
_space_group_IT_number 2
_symmetry_cell_setting triclinic
_symmetry_space_group_name_Hall '-P 1'
_symmetry_space_group_name_H-M 'P -1'
_atom_sites_solution_hydrogens geom
_atom_sites_solution_primary direct
_atom_sites_solution_secondary difmap
_audit_creation_method SHELXL-97
_cell_angle_alpha 115.53(3)
_cell_angle_beta 107.51(2)
_cell_angle_gamma 95.60(2)
_cell_formula_units_Z 1
_cell_length_a 6.635(5)
_cell_length_b 9.239(7)
_cell_length_c 9.359(8)
_cell_measurement_reflns_used 4290
_cell_measurement_temperature 296.1
_cell_measurement_theta_max 27.5
_cell_measurement_theta_min 3.3
_cell_volume 476.2(7)
_computing_cell_refinement RAPID-AUTO
_computing_data_collection 'RAPID-AUTO (Rigaku, 2003)'
_computing_data_reduction
;
CrystalStructure (Rigaku/MSC, 2004) and
CRYSTALS (Watkin et al., 1996)
;
_computing_molecular_graphics 'ORTEP-3 (Farrugia, 1997)'
_computing_publication_material CrystalStructure
_computing_structure_refinement 'SHELXL97 (Sheldrick, 1997)'
_computing_structure_solution
;
SIR97 (Altomare et al., 1999) and
DIRDIF99 (Beurskens et al., 1999)
;
_diffrn_ambient_temperature 296.1
_diffrn_detector_area_resol_mean 10.00
_diffrn_measured_fraction_theta_full 0.986
_diffrn_measured_fraction_theta_max 0.986
_diffrn_measurement_device_type 'Rigaku R-AXIS RAPID'
_diffrn_measurement_method \w
_diffrn_radiation_monochromator graphite
_diffrn_radiation_source 'fine-focus sealed tube'
_diffrn_radiation_type MoK\a
_diffrn_radiation_wavelength 0.71075
_diffrn_reflns_av_R_equivalents 0.0116
_diffrn_reflns_av_sigmaI/netI 0.0160
_diffrn_reflns_limit_h_max 8
_diffrn_reflns_limit_h_min -8
_diffrn_reflns_limit_k_max 11
_diffrn_reflns_limit_k_min -11
_diffrn_reflns_limit_l_max 11
_diffrn_reflns_limit_l_min -12
_diffrn_reflns_number 4695
_diffrn_reflns_theta_full 27.48
_diffrn_reflns_theta_max 27.48
_diffrn_reflns_theta_min 3.34
_diffrn_standards_number 0
_exptl_absorpt_coefficient_mu 2.112
_exptl_absorpt_correction_T_max 0.810
_exptl_absorpt_correction_T_min 0.590
_exptl_absorpt_correction_type multi-scan
_exptl_absorpt_process_details '(ABSCOR; Higashi, 1995)'
_exptl_crystal_colour colorless
_exptl_crystal_density_diffrn 2.085
_exptl_crystal_density_method 'not measured'
_exptl_crystal_description prism
_exptl_crystal_F_000 296
_exptl_crystal_size_max 0.30
_exptl_crystal_size_mid 0.10
_exptl_crystal_size_min 0.10
_refine_diff_density_max 0.957
_refine_diff_density_min -0.825
_refine_ls_extinction_method none
_refine_ls_goodness_of_fit_ref 1.073
_refine_ls_hydrogen_treatment constr
_refine_ls_matrix_type full
_refine_ls_number_parameters 129
_refine_ls_number_reflns 2149
_refine_ls_number_restraints 45
_refine_ls_restrained_S_all 1.080
_refine_ls_R_factor_all 0.0276
_refine_ls_R_factor_gt 0.0249
_refine_ls_shift/su_max 0.000
_refine_ls_shift/su_mean 0.000
_refine_ls_structure_factor_coef Fsqd
_refine_ls_weighting_details 'calc w = 1/[\s^2^(Fo^2^)+(0.0336P)^2^+0.2921P] where P = (Fo^2^+2Fc^2^)/3'
_refine_ls_weighting_scheme calc
_refine_ls_wR_factor_gt 0.0640
_refine_ls_wR_factor_ref 0.0653
_reflns_number_gt 1950
_reflns_number_total 2149
_reflns_threshold_expression I>2\s(I)
_cod_data_source_file cf6400.cif
_cod_data_source_block I
_cod_original_sg_symbol_Hall -p_1
_cod_database_code 2205023
_cod_database_fobs_code 2205023

loop_
_symmetry_equiv_pos_as_xyz
'x, y, z'
'-x, -y, -z'

loop_
_atom_site_label
_atom_site_fract_x
_atom_site_fract_y
_atom_site_fract_z
_atom_site_U_iso_or_equiv
_atom_site_adp_type
_atom_site_calc_flag
_atom_site_refinement_flags
_atom_site_occupancy
_atom_site_type_symbol
Ag1 0.48279(4) 0.33905(2) 0.47207(3) 0.05192(10) Uani d . 1 Ag
O1 0.2306(3) 0.3855(2) 0.5845(2) 0.0350(4) Uani d . 1 O
O2 0.3108(3) 0.6588(2) 0.6712(2) 0.0373(4) Uani d . 1 O
O3 -0.3923(3) 0.6256(2) 0.9909(2) 0.0375(4) Uani d . 1 O
H31 -0.4054 0.7206 1.0217 0.045 Uiso calc PR 0.50 H
H32 -0.4223 0.5468 1.0065 0.045 Uiso d PR 0.50 H
O4 0.3802(3) 0.0273(2) 0.3684(3) 0.0493(5) Uani d D 1 O
H41 0.2363 0.0193 0.3640 0.074 Uiso d PRD 0.50 H
H42 0.4132 -0.0101 0.2736 0.074 Uiso d RD 1 H
H43 0.4567 0.0043 0.4534 0.074 Uiso d PRD 0.50 H
O5 -0.0250(3) 0.0622(2) 0.3852(3) 0.0456(4) Uani d D 1 O
H51 0.0200 0.1743 0.4526 0.068 Uiso d RD 1 H
H52 0.1073 0.0493 0.3665 0.068 Uiso d PRD 0.50 H
H53 -0.0036 0.0398 0.4741 0.068 Uiso d PRD 0.50 H
O6 0.5561(3) -0.0597(2) 0.1205(3) 0.0484(5) Uani d D 1 O
H61 0.5326 -0.1725 0.0592 0.073 Uiso d PRD 0.50 H
H62 0.6842 -0.0031 0.2152 0.073 Uiso d RD 1 H
H63 0.5561 0.0316 0.1033 0.073 Uiso d PRD 0.50 H
C1 0.0514(3) 0.5535(3) 0.7508(3) 0.0265(4) Uani d . 1 C
C2 -0.0743(4) 0.4195(3) 0.7454(3) 0.0299(4) Uani d . 1 C
H2 -0.0568 0.3135 0.6887 0.036 Uiso calc R 1 H
C3 -0.2251(4) 0.4422(3) 0.8234(3) 0.0300(4) Uani d . 1 C
H3 -0.3096 0.3518 0.8175 0.036 Uiso calc R 1 H
C4 -0.2490(3) 0.6008(3) 0.9104(3) 0.0279(4) Uani d . 1 C
C5 -0.1249(4) 0.7351(3) 0.9166(3) 0.0339(5) Uani d . 1 C
H5 -0.1418 0.8412 0.9737 0.041 Uiso calc R 1 H
C6 0.0237(4) 0.7106(3) 0.8376(3) 0.0316(5) Uani d . 1 C
H6 0.1068 0.8011 0.8427 0.038 Uiso calc R 1 H
C7 0.2105(3) 0.5312(3) 0.6626(3) 0.0283(4) Uani d . 1 C

loop_
_atom_site_aniso_label
_atom_site_aniso_U_11
_atom_site_aniso_U_22
_atom_site_aniso_U_33
_atom_site_aniso_U_12
_atom_site_aniso_U_13
_atom_site_aniso_U_23
Ag1 0.06155(16) 0.03772(13) 0.07920(19) 0.01621(10) 0.05755(14) 0.02659(12)
O1 0.0310(8) 0.0349(8) 0.0410(9) 0.0076(7) 0.0227(7) 0.0141(7)
O2 0.0368(8) 0.0389(9) 0.0476(10) 0.0096(7) 0.0297(8) 0.0216(8)
O3 0.0437(9) 0.0360(9) 0.0542(10) 0.0170(8) 0.0384(8) 0.0256(8)
O4 0.0562(11) 0.0444(11) 0.0615(12) 0.0195(9) 0.0367(10) 0.0270(10)
O5 0.0470(10) 0.0382(10) 0.0533(11) 0.0084(8) 0.0238(9) 0.0212(9)
O6 0.0483(10) 0.0387(10) 0.0510(11) 0.0074(8) 0.0257(9) 0.0121(9)
C1 0.0222(9) 0.0335(11) 0.0265(10) 0.0064(8) 0.0126(8) 0.0150(9)
C2 0.0302(10) 0.0305(11) 0.0336(11) 0.0095(9) 0.0175(9) 0.0157(9)
C3 0.0301(10) 0.0305(11) 0.0360(11) 0.0060(9) 0.0184(9) 0.0182(9)
C4 0.0254(9) 0.0345(11) 0.0302(10) 0.0088(9) 0.0160(8) 0.0173(9)
C5 0.0378(12) 0.0286(11) 0.0430(13) 0.0103(9) 0.0257(10) 0.0168(10)
C6 0.0303(10) 0.0304(11) 0.0383(12) 0.0046(9) 0.0190(9) 0.0170(10)
C7 0.0225(9) 0.0375(11) 0.0270(10) 0.0079(9) 0.0123(8) 0.0156(9)

loop_
_atom_type_symbol
_atom_type_description
_atom_type_scat_dispersion_real
_atom_type_scat_dispersion_imag
_atom_type_scat_source
C C 0.0033 0.0016 'International Tables Vol C Tables 4.2.6.8 and 6.1.1.4'
H H 0.0000 0.0000 'International Tables Vol C Tables 4.2.6.8 and 6.1.1.4'
O O 0.0106 0.0060 'International Tables Vol C Tables 4.2.6.8 and 6.1.1.4'
Ag Ag -0.8971 1.1015 'International Tables Vol C Tables 4.2.6.8 and 6.1.1.4'

loop_
_geom_angle_atom_site_label_1
_geom_angle_atom_site_label_2
_geom_angle_atom_site_label_3
_geom_angle_site_symmetry_1
_geom_angle_site_symmetry_3
_geom_angle
_geom_angle_publ_flag
O2 Ag1 O1 2_666 . 162.24(7) yes
O2 Ag1 O4 2_666 . 98.58(7) yes
O1 Ag1 O4 . . 93.51(7) yes
O2 Ag1 Ag1 2_666 2_666 81.79(5) yes
O1 Ag1 Ag1 . 2_666 83.75(5) yes
O4 Ag1 Ag1 . 2_666 168.31(5) yes
C7 O1 Ag1 . . 121.30(15) no
C7 O2 Ag1 . 2_666 125.23(15) no
C4 O3 H31 . . 109.5 no
C4 O3 H32 . . 109.8 no
H31 O3 H32 . . 139.7 no
Ag1 O4 H41 . . 96.2 no
Ag1 O4 H42 . . 99.5 no
H41 O4 H42 . . 123.1 no
Ag1 O4 H43 . . 110.6 no
H41 O4 H43 . . 107.6 no
H42 O4 H43 . . 116.8 no
H51 O5 H52 . . 96.5 no
H51 O5 H53 . . 95.0 no
H52 O5 H53 . . 100.7 no
H61 O6 H62 . . 116.5 no
H61 O6 H63 . . 139.6 no
H62 O6 H63 . . 91.1 no
C6 C1 C2 . . 118.4(2) no
C6 C1 C7 . . 119.6(2) no
C2 C1 C7 . . 121.9(2) no
C3 C2 C1 . . 120.9(2) no
C3 C2 H2 . . 119.5 no
C1 C2 H2 . . 119.5 no
C2 C3 C4 . . 119.6(2) no
C2 C3 H3 . . 120.2 no
C4 C3 H3 . . 120.2 no
O3 C4 C5 . . 119.8(2) no
O3 C4 C3 . . 120.2(2) no
C5 C4 C3 . . 120.0(2) no
C6 C5 C4 . . 119.8(2) no
C6 C5 H5 . . 120.1 no
C4 C5 H5 . . 120.1 no
C5 C6 C1 . . 121.2(2) no
C5 C6 H6 . . 119.4 no
C1 C6 H6 . . 119.4 no
O2 C7 O1 . . 125.5(2) no
O2 C7 C1 . . 116.9(2) no
O1 C7 C1 . . 117.6(2) no

loop_
_geom_bond_atom_site_label_1
_geom_bond_atom_site_label_2
_geom_bond_site_symmetry_2
_geom_bond_distance
_geom_bond_publ_flag
Ag1 O2 2_666 2.190(2) yes
Ag1 O1 . 2.214(2) yes
Ag1 O4 . 2.552(3) yes
Ag1 Ag1 2_666 2.761(2) yes
O1 C7 . 1.269(3) no
O2 C7 . 1.254(3) no
O2 Ag1 2_666 2.190(2) no
O3 C4 . 1.360(3) no
O3 H31 . 0.820 no
O3 H32 . 0.8185 no
O4 H41 . 0.9370 no
O4 H42 . 0.9071 no
O4 H43 . 0.9269 no
O5 H51 . 0.9066 no
O5 H52 . 0.9540 no
O5 H53 . 0.9160 no
O6 H61 . 0.9163 no
O6 H62 . 0.9176 no
O6 H63 . 0.9241 no
C1 C6 . 1.388(3) no
C1 C2 . 1.397(3) no
C1 C7 . 1.503(3) no
C2 C3 . 1.388(3) no
C2 H2 . 0.930 no
C3 C4 . 1.390(3) no
C3 H3 . 0.930 no
C4 C5 . 1.389(3) no
C5 C6 . 1.381(3) no
C5 H5 . 0.930 no
C6 H6 . 0.930 no

loop_
_geom_hbond_atom_site_label_D
_geom_hbond_atom_site_label_H
_geom_hbond_atom_site_label_A
_geom_hbond_site_symmetry_A
_geom_hbond_distance_DH
_geom_hbond_distance_HA
_geom_hbond_distance_DA
_geom_hbond_angle_DHA
O3 H31 O6 1_466 0.82 1.92 2.729(4) 171
O3 H32 O3 2_467 0.82 1.93 2.701(3) 157
O4 H41 O5 . 0.94 1.86 2.782(4) 166
O4 H42 O6 . 0.91 1.87 2.756(4) 165
O4 H43 O4 2_656 0.93 1.86 2.777(4) 177
O5 H51 O1 . 0.92 1.91 2.754(2) 155
O5 H52 O4 . 0.95 1.84 2.782(4) 169
O5 H53 O5 2_556 0.93 1.90 2.793(4) 165
O6 H61 O3 1_644 0.91 1.87 2.729(4) 157
O6 H62 O5 1_655 0.92 1.92 2.823(3) 164
O6 H63 O6 2_655 0.93 2.15 2.858(4) 133
